data_2022953
loop_
_publ_author_name
'Al Isawi, Wisam A.'
'Zeller, Matthias'
'Mezei, Gellert'

_publ_section_title
;
 An octanuclear nickel(II) pyrazolate cluster with a cubic Ni8 core and
 its methyl- and n-octyl-functionalized derivatives
;
_journal_coeditor_code XI2028
_journal_issue 12
_journal_name_full 'Acta Crystallographica Section E Crystallographic Communications'
_journal_page_first 1199
_journal_page_last 1206
_journal_paper_doi 10.1107/S2056989023010101
_journal_volume 79
_journal_year 2023
_chemical_formula_iupac '(C16 H36 N) (C4 H12 N) [Ni8 (C3 H3 N2)12 (O H)6]'
_chemical_formula_moiety 'C16 H36 N +, C4 H12 N +, C36 H42 N24 Ni8 O6 2-'
_chemical_formula_sum 'C56 H90 N26 Ni8 O6'
_chemical_formula_weight 1693.21
_chemical_name_systematic
;
Tetrabutylazanium tetramethylazanium
hexa-\m~4~-hydroxido-dodeca-\m~2~-pyrazolato-<i>hexahedro</i>-octanickel
;
_space_group_crystal_system tetragonal
_space_group_IT_number 139
_space_group_name_Hall '-I 4 2'
_space_group_name_H-M_alt 'I 4/m m m'
_atom_sites_solution_hydrogens mixed
_atom_sites_solution_primary dual
_atom_sites_solution_secondary difmap
_audit_creation_method SHELXL-2018/3
_cell_angle_alpha 90
_cell_angle_beta 90
_cell_angle_gamma 90
_cell_formula_units_Z 2
_cell_length_a 16.6921(4)
_cell_length_b 16.6921(4)
_cell_length_c 12.4112(4)
_cell_measurement_reflns_used 8487
_cell_measurement_temperature 150(2)
_cell_measurement_theta_max 79.4875
_cell_measurement_theta_min 6.9223
_cell_volume 3458.09(16)
_computing_cell_refinement
;
SAINT V8.40B (Bruker, 2020)
;
_computing_data_collection
;
APEX4 v2021.10-RC6 (Bruker, 2021)
;
_computing_data_reduction
;
SAINT V8.40B (Bruker, 2020)
;
_computing_structure_refinement
;
<i>SHELXL2018/3</i> (Sheldrick, 2015b),
<i>ShelXle</i> Rev1275(H\"ubschle <i>et al.</i>,  2011)
;
_computing_structure_solution
;
SHELXT (Sheldrick, 2015a)
;
_diffrn_ambient_temperature 150(2)
_diffrn_detector_area_resol_mean 7.4074
_diffrn_measured_fraction_theta_full 0.997
_diffrn_measured_fraction_theta_max 0.991
_diffrn_measurement_device_type
;
Bruker AXS D8 Quest diffractometer with PhotonIII_C14 charge-integrating and
photon counting pixel array detector
;
_diffrn_measurement_method 'omega and phi scans'
_diffrn_radiation_monochromator 'laterally graded multilayer (Goebel) mirror'
_diffrn_radiation_type CuK\a
_diffrn_radiation_wavelength 1.54178
_diffrn_reflns_av_R_equivalents 0.0515
_diffrn_reflns_av_unetI/netI 0.0287
_diffrn_reflns_limit_h_max 21
_diffrn_reflns_limit_h_min -21
_diffrn_reflns_limit_k_max 15
_diffrn_reflns_limit_k_min -19
_diffrn_reflns_limit_l_max 15
_diffrn_reflns_limit_l_min -15
_diffrn_reflns_number 10921
_diffrn_reflns_theta_full 67.679
_diffrn_reflns_theta_max 79.620
_diffrn_reflns_theta_min 6.921
_diffrn_source 'I-mu-S microsource X-ray tube'
_diffrn_source_current '1.0 mA'
_diffrn_source_voltage '50 kV'
_exptl_absorpt_coefficient_mu 2.863
_exptl_absorpt_correction_T_max 0.7543
_exptl_absorpt_correction_T_min 0.5966
_exptl_absorpt_correction_type multi-scan
_exptl_absorpt_process_details
;
(SADABS; Krause <i>et al.</i>,  2015)
;
_exptl_crystal_colour blue
_exptl_crystal_density_diffrn 1.626
_exptl_crystal_description block
_exptl_crystal_F_000 1760
_exptl_crystal_size_max 0.250
_exptl_crystal_size_mid 0.230
_exptl_crystal_size_min 0.190
_refine_diff_density_max 0.556
_refine_diff_density_min -0.403
_refine_ls_extinction_coef 0.00094(14)
_refine_ls_extinction_expression Fc^*^=kFc[1+0.001xFc^2^\l^3^/sin(2\q)]^-1/4^
_refine_ls_extinction_method
;
<i>SHELXL2018/3</i> (Sheldrick, 2015b)
;
_refine_ls_goodness_of_fit_ref 1.122
_refine_ls_hydrogen_treatment mixed
_refine_ls_matrix_type full
_refine_ls_number_parameters 109
_refine_ls_number_reflns 1094
_refine_ls_number_restraints 4
_refine_ls_restrained_S_all 1.120
_refine_ls_R_factor_all 0.0446
_refine_ls_R_factor_gt 0.0435
_refine_ls_shift/su_max 0.000
_refine_ls_shift/su_mean 0.000
_refine_ls_structure_factor_coef Fsqd
_refine_ls_weighting_details 'w=1/[\s^2^(Fo^2^)+(0.0406P)^2^+14.3393P] where P=(Fo^2^+2Fc^2^)/3'
_refine_ls_weighting_scheme calc
_refine_ls_wR_factor_gt 0.1125
_refine_ls_wR_factor_ref 0.1133
_reflns_number_gt 1052
_reflns_number_total 1094
_reflns_threshold_expression 'I > 2\s(I)'
_cod_data_source_file xi2028sup1.cif
_cod_data_source_block 1
_cod_original_cell_volume 3458.09(18)
_cod_database_code 2022953
_shelx_space_group_comment
;
The symmetry employed for this shelxl refinement is uniquely defined
by the following loop, which should always be used as a source of
symmetry information in preference to the above space-group names.
They are only intended as comments.
;
_shelx_estimated_absorpt_t_min 0.535
_shelx_estimated_absorpt_t_max 0.612

loop_
_space_group_symop_operation_xyz
'x, y, z'
'-x, -y, z'
'-y, x, z'
'y, -x, z'
'-x, y, -z'
'x, -y, -z'
'y, x, -z'
'-y, -x, -z'
'x+1/2, y+1/2, z+1/2'
'-x+1/2, -y+1/2, z+1/2'
'-y+1/2, x+1/2, z+1/2'
'y+1/2, -x+1/2, z+1/2'
'-x+1/2, y+1/2, -z+1/2'
'x+1/2, -y+1/2, -z+1/2'
'y+1/2, x+1/2, -z+1/2'
'-y+1/2, -x+1/2, -z+1/2'
'-x, -y, -z'
'x, y, -z'
'y, -x, -z'
'-y, x, -z'
'x, -y, z'
'-x, y, z'
'-y, -x, z'
'y, x, z'
'-x+1/2, -y+1/2, -z+1/2'
'x+1/2, y+1/2, -z+1/2'
'y+1/2, -x+1/2, -z+1/2'
'-y+1/2, x+1/2, -z+1/2'
'x+1/2, -y+1/2, z+1/2'
'-x+1/2, y+1/2, z+1/2'
'-y+1/2, -x+1/2, z+1/2'
'y+1/2, x+1/2, z+1/2'

loop_
_atom_site_type_symbol
_atom_site_label
_atom_site_fract_x
_atom_site_fract_y
_atom_site_fract_z
_atom_site_U_iso_or_equiv
_atom_site_adp_type
_atom_site_calc_flag
_atom_site_occupancy
_atom_site_disorder_assembly
_atom_site_disorder_group
Ni Ni1 0.41066(2) 0.41066(2) 0.12052(4) 0.0213(3) Uani d 1 . .
O O1 0.500000 0.3798(2) 0.000000 0.0209(7) Uani d 1 . .
H H1 0.500000 0.3298(12) 0.000000 0.031 Uiso d 1 . .
O O2 0.500000 0.500000 0.1620(4) 0.0181(9) Uani d 1 . .
H H2 0.500000 0.500000 0.2297(17) 0.027 Uiso d 1 . .
N N1 0.33287(13) 0.33287(13) 0.0541(2) 0.0353(8) Uani d 1 . .
N N2 0.45968(14) 0.33272(13) 0.22698(17) 0.0299(5) Uani d 1 . .
C C1 0.27880(19) 0.27880(19) 0.0875(4) 0.0668(19) Uani d 1 . .
H H1A 0.266967 0.266967 0.160683 0.080 Uiso calc 1 . .
C C2 0.2431(3) 0.2431(3) 0.000000 0.094(4) Uani d 1 . .
H H2A 0.202853 0.202853 0.000000 0.113 Uiso calc 1 . .
C C3 0.4349(2) 0.2795(2) 0.3003(3) 0.0540(9) Uani d 1 . .
H H3 0.380575 0.267830 0.316641 0.065 Uiso calc 1 . .
C C4 0.500000 0.2442(4) 0.3482(5) 0.079(2) Uani d 1 . .
H H4 0.500001 0.204215 0.402647 0.095 Uiso calc 1 . .
N N3 0.500000 0.000000 0.250000 0.031(3) Uani d 0.5 . .
C C5 0.4783(6) 0.0721(7) 0.1826(9) 0.036(3) Uani d 0.25 A -1
H H5A 0.468859 0.117955 0.231542 0.043 Uiso calc 0.25 A -1
H H5B 0.427289 0.060735 0.144993 0.043 Uiso calc 0.25 A -1
C C6 0.5403(9) 0.0970(8) 0.0990(12) 0.049(3) Uani d 0.25 A -1
H H6A 0.552850 0.050796 0.051982 0.058 Uiso calc 0.25 A -1
H H6B 0.590225 0.113460 0.135851 0.058 Uiso calc 0.25 A -1
C C7 0.509(2) 0.1665(8) 0.0300(11) 0.051(6) Uani d 0.25 A -1
H H7A 0.554558 0.188280 -0.012533 0.062 Uiso calc 0.25 A -1
H H7B 0.490304 0.209624 0.078433 0.062 Uiso calc 0.25 A -1
C C8 0.4406(15) 0.1440(12) -0.0483(16) 0.092(7) Uani d 0.25 A -1
H H8A 0.428498 0.189868 -0.094870 0.137 Uiso calc 0.25 A -1
H H8B 0.392763 0.129637 -0.006811 0.137 Uiso calc 0.25 A -1
H H8C 0.457069 0.098365 -0.092701 0.137 Uiso calc 0.25 A -1
N N4 0.500000 0.500000 0.500000 0.087(5) Uani d 1 . .
C C9 0.4686(14) 0.5660(12) 0.4394(18) 0.127(13) Uani d 0.25 B -1
H H9A 0.482964 0.616355 0.474958 0.191 Uiso calc 0.25 B -1
H H9B 0.410149 0.561458 0.435149 0.191 Uiso calc 0.25 B -1
H H9C 0.491223 0.565160 0.366504 0.191 Uiso calc 0.25 B -1

loop_
_atom_site_aniso_label
_atom_site_aniso_U_11
_atom_site_aniso_U_22
_atom_site_aniso_U_33
_atom_site_aniso_U_12
_atom_site_aniso_U_13
_atom_site_aniso_U_23
Ni1 0.0237(3) 0.0237(3) 0.0164(4) -0.0053(2) 0.00026(15) 0.00026(15)
O1 0.0300(18) 0.0152(15) 0.0174(15) 0.000 0.000 0.000
O2 0.0188(13) 0.0188(13) 0.017(2) 0.000 0.000 0.000
N1 0.0427(12) 0.0427(12) 0.0204(16) -0.0218(16) -0.0004(9) -0.0004(9)
N2 0.0372(12) 0.0268(11) 0.0257(11) -0.0035(9) 0.0009(9) 0.0067(9)
C1 0.087(3) 0.087(3) 0.026(2) -0.068(4) 0.0009(13) 0.0009(13)
C2 0.126(7) 0.126(7) 0.030(3) -0.107(7) 0.000 0.000
C3 0.054(2) 0.057(2) 0.0513(19) -0.0084(17) 0.0072(17) 0.0307(17)
C4 0.076(4) 0.085(5) 0.076(4) 0.000 0.000 0.059(4)
N3 0.032(4) 0.032(4) 0.029(6) 0.000 0.000 0.000
C5 0.042(8) 0.035(5) 0.031(5) -0.001(4) -0.005(4) 0.001(4)
C6 0.056(8) 0.034(7) 0.055(8) -0.007(6) -0.003(7) 0.006(6)
C7 0.076(18) 0.034(5) 0.044(7) 0.000(11) 0.018(15) 0.011(4)
C8 0.14(2) 0.054(12) 0.080(13) -0.004(13) -0.021(15) 0.031(11)
N4 0.090(8) 0.090(8) 0.081(12) 0.000 0.000 0.000
C9 0.13(3) 0.080(14) 0.18(2) -0.004(14) -0.005(16) 0.050(16)

loop_
_atom_type_symbol
_atom_type_description
_atom_type_scat_dispersion_real
_atom_type_scat_dispersion_imag
_atom_type_scat_source
C C 0.0181 0.0091 'International Tables Vol C Tables 4.2.6.8 and 6.1.1.4'
H H 0.0000 0.0000 'International Tables Vol C Tables 4.2.6.8 and 6.1.1.4'
N N 0.0311 0.0180 'International Tables Vol C Tables 4.2.6.8 and 6.1.1.4'
O O 0.0492 0.0322 'International Tables Vol C Tables 4.2.6.8 and 6.1.1.4'
Ni Ni -3.0029 0.5091 'International Tables Vol C Tables 4.2.6.8 and 6.1.1.4'

loop_
_geom_angle_atom_site_label_1
_geom_angle_atom_site_label_2
_geom_angle_atom_site_label_3
_geom_angle_site_symmetry_1
_geom_angle_site_symmetry_3
_geom_angle
_geom_angle_publ_flag
N1 Ni1 N2 . . 96.51(9) ?
N1 Ni1 N2 . 24 96.51(9) ?
N2 Ni1 N2 . 24 95.35(13) ?
N1 Ni1 O2 . . 169.54(15) ?
N2 Ni1 O2 . . 90.51(10) ?
N2 Ni1 O2 24 . 90.51(10) ?
N1 Ni1 O1 . 19_565 90.44(9) ?
N2 Ni1 O1 . 19_565 169.90(11) ?
N2 Ni1 O1 24 19_565 91.11(8) ?
O2 Ni1 O1 . 19_565 81.65(11) ?
N1 Ni1 O1 . . 90.44(9) ?
N2 Ni1 O1 . . 91.11(8) ?
N2 Ni1 O1 24 . 169.90(11) ?
O2 Ni1 O1 . . 81.65(11) ?
O1 Ni1 O1 19_565 . 81.48(13) ?
N1 Ni1 Ni1 . 3_655 130.17(3) ?
N2 Ni1 Ni1 . 3_655 66.19(6) ?
N2 Ni1 Ni1 24 3_655 129.93(6) ?
O2 Ni1 Ni1 . 3_655 46.61(3) ?
O1 Ni1 Ni1 19_565 3_655 103.71(9) ?
O1 Ni1 Ni1 . 3_655 46.69(2) ?
N1 Ni1 Ni1 . 4_565 130.17(3) ?
N2 Ni1 Ni1 . 4_565 129.93(6) ?
N2 Ni1 Ni1 24 4_565 66.19(6) ?
O2 Ni1 Ni1 . 4_565 46.61(3) ?
O1 Ni1 Ni1 19_565 4_565 46.69(2) ?
O1 Ni1 Ni1 . 4_565 103.71(9) ?
Ni1 Ni1 Ni1 3_655 4_565 90.0 ?
N1 Ni1 Ni1 . 18 65.82(9) ?
N2 Ni1 Ni1 . 18 130.68(6) ?
N2 Ni1 Ni1 24 18 130.69(6) ?
O2 Ni1 Ni1 . 18 103.72(12) ?
O1 Ni1 Ni1 19_565 18 46.53(2) ?
O1 Ni1 Ni1 . 18 46.53(2) ?
Ni1 Ni1 Ni1 3_655 18 90.0 ?
Ni1 Ni1 Ni1 4_565 18 90.0 ?
Ni1 O1 Ni1 3_655 18 152.57(17) ?
Ni1 O1 Ni1 3_655 20_655 86.94(5) ?
Ni1 O1 Ni1 18 20_655 86.61(5) ?
Ni1 O1 Ni1 3_655 . 86.61(5) ?
Ni1 O1 Ni1 18 . 86.94(5) ?
Ni1 O1 Ni1 20_655 . 152.57(17) ?
Ni1 O1 H1 3_655 . 103.72(9) ?
Ni1 O1 H1 18 . 103.72(8) ?
Ni1 O1 H1 20_655 . 103.72(9) ?
Ni1 O1 H1 . . 103.71(8) ?
Ni1 O2 Ni1 2_665 4_565 86.77(5) ?
Ni1 O2 Ni1 2_665 3_655 86.77(5) ?
Ni1 O2 Ni1 4_565 3_655 152.6(2) ?
Ni1 O2 Ni1 2_665 . 152.6(2) ?
Ni1 O2 Ni1 4_565 . 86.78(5) ?
Ni1 O2 Ni1 3_655 . 86.78(5) ?
Ni1 O2 H2 2_665 . 103.72(12) ?
Ni1 O2 H2 4_565 . 103.72(12) ?
Ni1 O2 H2 3_655 . 103.72(12) ?
Ni1 O2 H2 . . 103.72(12) ?
C1 N1 N1 . 18 108.0(2) ?
C1 N1 Ni1 . . 137.8(3) ?
N1 N1 Ni1 18 . 114.18(9) ?
C3 N2 N2 . 22_655 108.0(2) ?
C3 N2 Ni1 . . 138.2(2) ?
N2 N2 Ni1 22_655 . 113.81(6) ?
N1 C1 C2 . . 109.8(4) ?
N1 C1 H1A . . 125.1 ?
C2 C1 H1A . . 125.1 ?
C1 C2 C1 18 . 104.4(6) ?
C1 C2 H2A 18 . 127.8 ?
C1 C2 H2A . . 127.8 ?
N2 C3 C4 . . 109.6(3) ?
N2 C3 H3 . . 125.2 ?
C4 C3 H3 . . 125.2 ?
C3 C4 C3 22_655 . 104.8(5) ?
C3 C4 H4 22_655 . 127.6 ?
C3 C4 H4 . . 127.6 ?
N3 C5 C6 . . 115.7(9) ?
N3 C5 H5A . . 108.4 ?
C6 C5 H5A . . 108.4 ?
N3 C5 H5B . . 108.4 ?
C6 C5 H5B . . 108.4 ?
H5A C5 H5B . . 107.4 ?
C5 C6 C7 . . 111.1(15) ?
C5 C6 H6A . . 109.4 ?
C7 C6 H6A . . 109.4 ?
C5 C6 H6B . . 109.4 ?
C7 C6 H6B . . 109.4 ?
H6A C6 H6B . . 108.0 ?
C6 C7 C8 . . 114.6(15) ?
C6 C7 H7A . . 108.6 ?
C8 C7 H7A . . 108.6 ?
C6 C7 H7B . . 108.6 ?
C8 C7 H7B . . 108.6 ?
H7A C7 H7B . . 107.6 ?
C7 C8 H8A . . 109.5 ?
C7 C8 H8B . . 109.5 ?
H8A C8 H8B . . 109.5 ?
C7 C8 H8C . . 109.5 ?
H8A C8 H8C . . 109.5 ?
H8B C8 H8C . . 109.5 ?
N4 C9 H9A . . 109.5 ?
N4 C9 H9B . . 109.5 ?
H9A C9 H9B . . 109.5 ?
N4 C9 H9C . . 109.5 ?
H9A C9 H9C . . 109.5 ?
H9B C9 H9C . . 109.5 ?

loop_
_geom_bond_atom_site_label_1
_geom_bond_atom_site_label_2
_geom_bond_site_symmetry_2
_geom_bond_distance
_geom_bond_publ_flag
Ni1 N1 . 2.013(3) ?
Ni1 N2 . 2.027(2) ?
Ni1 N2 24 2.027(2) ?
Ni1 O2 . 2.1710(12) ?
Ni1 O1 19_565 2.1742(9) ?
Ni1 O1 . 2.1742(9) ?
Ni1 Ni1 3_655 2.9826(8) ?
Ni1 Ni1 4_565 2.9826(8) ?
Ni1 Ni1 18 2.9916(11) ?
O1 H1 . 0.83(2) ?
O2 H2 . 0.84(2) ?
N1 C1 . 1.342(5) ?
N1 N1 18 1.343(6) ?
N2 C3 . 1.337(4) ?
N2 N2 22_655 1.346(5) ?
C1 C2 . 1.375(6) ?
C1 H1A . 0.9500 ?
C2 H2A . 0.9500 ?
C3 C4 . 1.371(5) ?
C3 H3 . 0.9500 ?
C4 H4 . 0.9500 ?
N3 C5 . 1.509(11) ?
C5 C6 . 1.523(18) ?
C5 H5A . 0.9900 ?
C5 H5B . 0.9900 ?
C6 C7 . 1.531(15) ?
C6 H6A . 0.9900 ?
C6 H6B . 0.9900 ?
C7 C8 . 1.55(2) ?
C7 H7A . 0.9900 ?
C7 H7B . 0.9900 ?
C8 H8A . 0.9800 ?
C8 H8B . 0.9800 ?
C8 H8C . 0.9800 ?
N4 C9 . 1.433(19) ?
C9 H9A . 0.9800 ?
C9 H9B . 0.9800 ?
C9 H9C . 0.9800 ?

loop_
_geom_torsion_atom_site_label_1
_geom_torsion_atom_site_label_2
_geom_torsion_atom_site_label_3
_geom_torsion_atom_site_label_4
_geom_torsion_site_symmetry_1
_geom_torsion_site_symmetry_2
_geom_torsion_site_symmetry_3
_geom_torsion_site_symmetry_4
_geom_torsion
_geom_torsion_publ_flag
N1 N1 C1 C2 18 . . . 0.000000 ?
Ni1 N1 C1 C2 . . . . 180.000000 ?
N1 C1 C2 C1 . . . 18 0.0000(10) ?
N2 N2 C3 C4 22_655 . . . -0.2(5) ?
Ni1 N2 C3 C4 . . . . -179.9(4) ?
N2 C3 C4 C3 . . . 22_655 0.3(8) ?
N3 C5 C6 C7 . . . . 175.7(11) ?
C5 C6 C7 C8 . . . . -70(2) ?

_cod_database_fobs_code 2022953
